data_4336512
loop_
_publ_author_name
'Karunesh Keshav'
'Dheeraj Kumar'
'Anil J. Elias'

_publ_contact_author_address
;DEPARTMENT OF CHEMISTRY
INDIAN INSTITUTE OF TECHNOLOGY DELHI
HAUZ KHAS, NEW DELHI 110016
INDIA
;
_publ_contact_author_email elias@chemistry.iitd.ac.in
_publ_contact_author_fax +91-11-26581504
_publ_contact_author_name 'Prof.Anil J. Elias'
_publ_contact_author_phone +91-11-26591504
_publ_section_title
;
 Synthesis, Spectral, and Structural Studies of Porphyrins Having
 Sterically Hindered [\h5-CpCo(\h4-C4Ph4)] Cobalt Sandwich Units at the
 Meso Positions
;
_journal_name_full 'Inorganic Chemistry'
_journal_page_first 12351
_journal_page_last 12366
_journal_paper_doi 10.1021/ic401099c
_journal_volume 52
_journal_year 2013
_chemical_formula_moiety 'C63 H43 Co Fe N4 Pd'
_chemical_formula_sum 'C63 H43 Co Fe N4 Pd'
_chemical_formula_weight 1077.20
_chemical_name_systematic
; 
 ? 
;
_space_group_IT_number 2
_symmetry_cell_setting triclinic
_symmetry_space_group_name_Hall '-P 1'
_symmetry_space_group_name_H-M 'P -1'
_atom_sites_solution_hydrogens geom
_atom_sites_solution_primary direct
_atom_sites_solution_secondary difmap
_audit_creation_method SHELXL-97
_cell_angle_alpha 102.319(4)
_cell_angle_beta 99.692(4)
_cell_angle_gamma 105.398(4)
_cell_formula_units_Z 2
_cell_length_a 10.122(2)
_cell_length_b 13.993(3)
_cell_length_c 21.215(4)
_cell_measurement_temperature 293(2)
_cell_measurement_theta_max 25.00
_cell_measurement_theta_min 1.57
_cell_volume 2748.3(10)
_computing_cell_refinement 'Bruker SMART'
_computing_data_collection 'Bruker SMART'
_computing_data_reduction 'Bruker SAINT'
_computing_molecular_graphics 'Bruker SHELXTL'
_computing_publication_material 'Bruker SHELXTL'
_computing_structure_refinement 'SHELXL-97 (Sheldrick, 1997)'
_computing_structure_solution 'SHELXS-97 (Sheldrick, 1990)'
_diffrn_ambient_temperature 293(2)
_diffrn_measured_fraction_theta_full 0.984
_diffrn_measured_fraction_theta_max 0.984
_diffrn_measurement_device_type 'CCD area detector'
_diffrn_measurement_method 'phi and omega scans'
_diffrn_radiation_monochromator graphite
_diffrn_radiation_source 'fine-focus sealed tube'
_diffrn_radiation_type MoK\a
_diffrn_radiation_wavelength 0.71073
_diffrn_reflns_av_R_equivalents 0.0277
_diffrn_reflns_av_sigmaI/netI 0.0604
_diffrn_reflns_limit_h_max 9
_diffrn_reflns_limit_h_min -12
_diffrn_reflns_limit_k_max 16
_diffrn_reflns_limit_k_min -15
_diffrn_reflns_limit_l_max 25
_diffrn_reflns_limit_l_min -23
_diffrn_reflns_number 14251
_diffrn_reflns_theta_full 25.00
_diffrn_reflns_theta_max 25.00
_diffrn_reflns_theta_min 1.57
_exptl_absorpt_coefficient_mu 0.923
_exptl_absorpt_correction_T_max 0.831
_exptl_absorpt_correction_T_min 0.762
_exptl_absorpt_correction_type multi-scan
_exptl_absorpt_process_details '(SADABS; Bruker, 2000)'
_exptl_crystal_colour red
_exptl_crystal_density_diffrn 1.302
_exptl_crystal_description block
_exptl_crystal_F_000 1096.0
_exptl_crystal_size_max 0.314
_exptl_crystal_size_mid 0.245
_exptl_crystal_size_min 0.201
_platon_squeeze_details
;
;
_refine_diff_density_max 0.966
_refine_diff_density_min -0.552
_refine_diff_density_rms 0.101
_refine_ls_extinction_method none
_refine_ls_goodness_of_fit_ref 0.949
_refine_ls_hydrogen_treatment constr
_refine_ls_matrix_type full
_refine_ls_number_parameters 631
_refine_ls_number_reflns 9668
_refine_ls_number_restraints 0
_refine_ls_restrained_S_all 0.949
_refine_ls_R_factor_all 0.0643
_refine_ls_R_factor_gt 0.0486
_refine_ls_shift/su_max 0.001
_refine_ls_shift/su_mean 0.000
_refine_ls_structure_factor_coef Fsqd
_refine_ls_weighting_details 'calc w=1/[\s^2^(Fo^2^)+(0.0886P)^2^+0.0000P] where P=(Fo^2^+2Fc^2^)/3'
_refine_ls_weighting_scheme calc
_refine_ls_wR_factor_gt 0.1287
_refine_ls_wR_factor_ref 0.1405
_reflns_number_gt 7019
_reflns_number_total 9668
_reflns_threshold_expression >2sigma(I)
_cod_data_source_file ic401099c_si_002_5.cif
_cod_data_source_block 5
_cod_original_cell_volume 2748.5(10)
_cod_original_sg_symbol_Hall -P1
_cod_database_code 4336512

loop_
_symmetry_equiv_pos_as_xyz
'x, y, z'
'-x, -y, -z'

loop_
_atom_site_label
_atom_site_type_symbol
_atom_site_fract_x
_atom_site_fract_y
_atom_site_fract_z
_atom_site_U_iso_or_equiv
_atom_site_adp_type
_atom_site_occupancy
_atom_site_symmetry_multiplicity
_atom_site_calc_flag
_atom_site_refinement_flags
Pd1 Pd 0.99605(3) 0.85788(2) 0.627975(15) 0.03952(12) Uani 1 1 d .
Co1 Co 1.05636(6) 0.77039(4) 0.92224(3) 0.04184(16) Uani 1 1 d .
Fe1 Fe 0.53024(6) 0.78198(5) 0.36442(3) 0.05178(19) Uani 1 1 d .
N1 N 1.0859(4) 0.7771(3) 0.67994(17) 0.0451(8) Uani 1 1 d .
N2 N 1.0191(3) 0.9603(2) 0.71452(16) 0.0415(8) Uani 1 1 d .
N3 N 0.9084(3) 0.9395(2) 0.57575(16) 0.0413(8) Uani 1 1 d .
N4 N 0.9786(3) 0.7589(2) 0.54090(16) 0.0415(8) Uani 1 1 d .
C1 C 1.1252(5) 0.6948(4) 0.6518(2) 0.0522(11) Uani 1 1 d .
C2 C 1.1804(5) 0.6557(4) 0.7032(3) 0.0626(13) Uani 1 1 d .
H2 H 1.2174 0.6012 0.6977 0.075 Uiso 1 1 calc R
C3 C 1.1701(5) 0.7104(4) 0.7605(2) 0.0578(12) Uani 1 1 d .
H3 H 1.1950 0.6991 0.8019 0.069 Uiso 1 1 calc R
C4 C 1.1140(4) 0.7895(3) 0.7475(2) 0.0459(10) Uani 1 1 d .
C5 C 1.0983(4) 0.8697(3) 0.7949(2) 0.0452(10) Uani 1 1 d .
C6 C 1.0676(4) 0.9536(3) 0.7783(2) 0.0466(10) Uani 1 1 d .
C7 C 1.0845(5) 1.0507(3) 0.8242(2) 0.0533(11) Uani 1 1 d .
H7 H 1.1158 1.0676 0.8701 0.064 Uiso 1 1 calc R
C8 C 1.0473(5) 1.1126(3) 0.7890(2) 0.0554(12) Uani 1 1 d .
H8 H 1.0496 1.1802 0.8061 0.067 Uiso 1 1 calc R
C9 C 1.0030(4) 1.0550(3) 0.7198(2) 0.0424(9) Uani 1 1 d .
C10 C 0.9489(4) 1.0905(3) 0.6684(2) 0.0486(10) Uani 1 1 d .
H10 H 0.9441 1.1573 0.6794 0.058 Uiso 1 1 calc R
C11 C 0.9014(4) 1.0359(3) 0.6023(2) 0.0435(10) Uani 1 1 d .
C12 C 0.8330(4) 1.0689(3) 0.5514(2) 0.0479(10) Uani 1 1 d .
H12 H 0.8185 1.1327 0.5561 0.057 Uiso 1 1 calc R
C13 C 0.7932(4) 0.9934(3) 0.4957(2) 0.0487(11) Uani 1 1 d .
H13 H 0.7428 0.9940 0.4549 0.058 Uiso 1 1 calc R
C14 C 0.8415(4) 0.9101(3) 0.5093(2) 0.0414(9) Uani 1 1 d .
C15 C 0.8300(4) 0.8195(3) 0.4639(2) 0.0451(10) Uani 1 1 d .
C16 C 0.9061(4) 0.7545(3) 0.4782(2) 0.0458(10) Uani 1 1 d .
C17 C 0.9314(5) 0.6745(4) 0.4306(2) 0.0577(12) Uani 1 1 d .
H17 H 0.8949 0.6545 0.3849 0.069 Uiso 1 1 calc R
C18 C 1.0167(5) 0.6347(4) 0.4643(2) 0.0593(12) Uani 1 1 d .
H18 H 1.0525 0.5835 0.4457 0.071 Uiso 1 1 calc R
C19 C 1.0439(5) 0.6837(3) 0.5336(2) 0.0492(11) Uani 1 1 d .
C20 C 1.1109(5) 0.6555(4) 0.5853(2) 0.0579(12) Uani 1 1 d .
H20 H 1.1511 0.6038 0.5737 0.069 Uiso 1 1 calc R
C21 C 1.1289(4) 0.8742(3) 0.8667(2) 0.0470(10) Uani 1 1 d .
C22 C 1.2440(4) 0.8592(3) 0.9060(2) 0.0503(11) Uani 1 1 d .
H22 H 1.3148 0.8320 0.8891 0.060 Uiso 1 1 calc R
C23 C 1.2398(5) 0.8872(4) 0.9733(2) 0.0596(13) Uani 1 1 d .
H23 H 1.3089 0.8857 1.0112 0.072 Uiso 1 1 calc R
C24 C 1.1204(5) 0.9193(3) 0.9767(2) 0.0564(12) Uani 1 1 d .
H24 H 1.0928 0.9460 1.0174 0.068 Uiso 1 1 calc R
C25 C 1.0502(5) 0.9108(3) 0.9108(2) 0.0510(11) Uani 1 1 d .
H25 H 0.9648 0.9294 0.8980 0.061 Uiso 1 1 calc R
C26 C 0.8900(4) 0.6438(3) 0.8804(2) 0.0463(10) Uani 1 1 d .
C27 C 1.0180(4) 0.6185(3) 0.9009(2) 0.0447(10) Uani 1 1 d .
C28 C 1.0213(4) 0.6636(3) 0.9704(2) 0.0431(10) Uani 1 1 d .
C29 C 0.8945(4) 0.6893(3) 0.9496(2) 0.0459(10) Uani 1 1 d .
C30 C 0.7860(5) 0.6248(3) 0.8170(2) 0.0540(12) Uani 1 1 d .
C31 C 0.6511(5) 0.6250(4) 0.8176(3) 0.0744(15) Uani 1 1 d .
H31 H 0.6242 0.6358 0.8577 0.089 Uiso 1 1 calc R
C32 C 0.5541(7) 0.6091(6) 0.7586(4) 0.104(2) Uani 1 1 d .
H32 H 0.4644 0.6135 0.7596 0.124 Uiso 1 1 calc R
C33 C 0.5888(8) 0.5875(6) 0.7002(4) 0.112(3) Uani 1 1 d .
H33 H 0.5230 0.5770 0.6611 0.134 Uiso 1 1 calc R
C34 C 0.7225(8) 0.5807(6) 0.6977(3) 0.100(2) Uani 1 1 d .
H34 H 0.7458 0.5620 0.6573 0.120 Uiso 1 1 calc R
C35 C 0.8188(6) 0.6025(4) 0.7567(3) 0.0734(15) Uani 1 1 d .
H35 H 0.9102 0.6021 0.7557 0.088 Uiso 1 1 calc R
C36 C 1.0962(5) 0.5563(3) 0.8687(2) 0.0538(12) Uani 1 1 d .
C37 C 1.0266(8) 0.4706(4) 0.8166(3) 0.0849(18) Uani 1 1 d .
H37 H 0.9302 0.4536 0.7991 0.102 Uiso 1 1 calc R
C38 C 1.1039(14) 0.4092(6) 0.7902(4) 0.131(4) Uani 1 1 d .
H38 H 1.0555 0.3487 0.7569 0.157 Uiso 1 1 calc R
C39 C 1.2376(16) 0.4323(9) 0.8099(7) 0.159(6) Uani 1 1 d .
H39 H 1.2855 0.3923 0.7884 0.191 Uiso 1 1 calc R
C40 C 1.3108(10) 0.5170(8) 0.8632(5) 0.126(4) Uani 1 1 d .
H40 H 1.4074 0.5319 0.8793 0.152 Uiso 1 1 calc R
C41 C 1.2402(6) 0.5795(5) 0.8926(3) 0.0799(17) Uani 1 1 d .
H41 H 1.2893 0.6368 0.9282 0.096 Uiso 1 1 calc R
C42 C 1.1087(4) 0.6698(3) 1.0353(2) 0.0457(10) Uani 1 1 d .
C43 C 1.1758(5) 0.5970(4) 1.0418(2) 0.0574(12) Uani 1 1 d .
H43 H 1.1626 0.5414 1.0058 0.069 Uiso 1 1 calc R
C44 C 1.2631(5) 0.6073(5) 1.1027(3) 0.0774(17) Uani 1 1 d .
H44 H 1.3073 0.5580 1.1074 0.093 Uiso 1 1 calc R
C45 C 1.2843(6) 0.6905(5) 1.1558(3) 0.0774(17) Uani 1 1 d .
H45 H 1.3462 0.6987 1.1957 0.093 Uiso 1 1 calc R
C46 C 1.2170(6) 0.7588(5) 1.1504(3) 0.0804(17) Uani 1 1 d .
H46 H 1.2294 0.8130 1.1873 0.097 Uiso 1 1 calc R
C47 C 1.1274(5) 0.7506(4) 1.0900(2) 0.0626(13) Uani 1 1 d .
H47 H 1.0810 0.7991 1.0868 0.075 Uiso 1 1 calc R
C48 C 0.7923(4) 0.7233(4) 0.9843(2) 0.0508(11) Uani 1 1 d .
C49 C 0.7513(6) 0.6751(4) 1.0323(3) 0.0710(15) Uani 1 1 d .
H49 H 0.7924 0.6275 1.0443 0.085 Uiso 1 1 calc R
C50 C 0.6471(7) 0.6997(6) 1.0617(3) 0.094(2) Uani 1 1 d .
H50 H 0.6188 0.6682 1.0938 0.112 Uiso 1 1 calc R
C51 C 0.5856(6) 0.7699(5) 1.0442(3) 0.0770(16) Uani 1 1 d .
H51 H 0.5129 0.7831 1.0625 0.092 Uiso 1 1 calc R
C52 C 0.6315(6) 0.8192(5) 1.0002(3) 0.0794(16) Uani 1 1 d .
H52 H 0.5939 0.8694 0.9899 0.095 Uiso 1 1 calc R
C53 C 0.7350(5) 0.7953(4) 0.9701(3) 0.0661(13) Uani 1 1 d .
H53 H 0.7653 0.8297 0.9396 0.079 Uiso 1 1 calc R
C54 C 0.7379(4) 0.7884(3) 0.3952(2) 0.0477(10) Uani 1 1 d .
C55 C 0.6494(5) 0.6848(4) 0.3628(2) 0.0588(12) Uani 1 1 d .
H55 H 0.6364 0.6262 0.3821 0.071 Uiso 1 1 calc R
C56 C 0.5838(5) 0.6826(4) 0.2974(2) 0.0618(13) Uani 1 1 d .
H56 H 0.5181 0.6217 0.2635 0.074 Uiso 1 1 calc R
C57 C 0.6316(5) 0.7799(4) 0.2892(2) 0.0630(14) Uani 1 1 d .
H57 H 0.6040 0.8001 0.2487 0.076 Uiso 1 1 calc R
C58 C 0.7251(5) 0.8460(4) 0.3489(2) 0.0559(12) Uani 1 1 d .
H58 H 0.7727 0.9198 0.3569 0.067 Uiso 1 1 calc R
C59 C 0.4549(6) 0.8253(6) 0.4455(3) 0.0828(19) Uani 1 1 d .
H59 H 0.5070 0.8441 0.4919 0.099 Uiso 1 1 calc R
C60 C 0.3711(6) 0.7246(5) 0.4066(3) 0.0816(17) Uani 1 1 d .
H60 H 0.3536 0.6615 0.4213 0.098 Uiso 1 1 calc R
C61 C 0.3158(5) 0.7332(6) 0.3431(3) 0.0842(19) Uani 1 1 d .
H61 H 0.2539 0.6762 0.3055 0.101 Uiso 1 1 calc R
C62 C 0.3655(5) 0.8377(5) 0.3425(3) 0.0740(15) Uani 1 1 d .
H62 H 0.3441 0.8654 0.3047 0.089 Uiso 1 1 calc R
C63 C 0.4502(5) 0.8939(5) 0.4053(3) 0.0746(16) Uani 1 1 d .
H63 H 0.4994 0.9682 0.4192 0.090 Uiso 1 1 calc R

loop_
_atom_site_aniso_label
_atom_site_aniso_U_11
_atom_site_aniso_U_22
_atom_site_aniso_U_33
_atom_site_aniso_U_23
_atom_site_aniso_U_13
_atom_site_aniso_U_12
Pd1 0.0417(2) 0.03931(19) 0.04071(19) 0.01152(14) 0.01169(13) 0.01627(14)
Co1 0.0481(3) 0.0401(3) 0.0382(3) 0.0129(2) 0.0089(2) 0.0144(3)
Fe1 0.0443(4) 0.0689(4) 0.0403(4) 0.0104(3) 0.0106(3) 0.0180(3)
N1 0.053(2) 0.0392(19) 0.050(2) 0.0179(16) 0.0145(17) 0.0208(17)
N2 0.052(2) 0.0379(18) 0.0397(19) 0.0137(15) 0.0147(15) 0.0165(16)
N3 0.0449(19) 0.0398(19) 0.044(2) 0.0141(15) 0.0126(15) 0.0182(16)
N4 0.047(2) 0.0381(18) 0.0432(19) 0.0111(15) 0.0138(15) 0.0183(16)
C1 0.054(3) 0.054(3) 0.056(3) 0.015(2) 0.014(2) 0.027(2)
C2 0.075(3) 0.058(3) 0.065(3) 0.021(3) 0.020(3) 0.033(3)
C3 0.071(3) 0.064(3) 0.052(3) 0.024(2) 0.017(2) 0.034(3)
C4 0.050(2) 0.046(2) 0.048(3) 0.019(2) 0.015(2) 0.017(2)
C5 0.046(2) 0.049(2) 0.043(2) 0.018(2) 0.0096(19) 0.013(2)
C6 0.052(3) 0.047(2) 0.043(2) 0.014(2) 0.0134(19) 0.016(2)
C7 0.075(3) 0.042(2) 0.041(2) 0.010(2) 0.013(2) 0.017(2)
C8 0.079(3) 0.042(2) 0.049(3) 0.013(2) 0.018(2) 0.023(2)
C9 0.049(2) 0.036(2) 0.044(2) 0.0105(18) 0.0134(19) 0.0162(19)
C10 0.054(3) 0.040(2) 0.055(3) 0.013(2) 0.014(2) 0.020(2)
C11 0.043(2) 0.046(2) 0.045(2) 0.0131(19) 0.0145(19) 0.0151(19)
C12 0.047(2) 0.052(3) 0.052(3) 0.019(2) 0.014(2) 0.022(2)
C13 0.048(2) 0.049(3) 0.051(3) 0.015(2) 0.006(2) 0.021(2)
C14 0.040(2) 0.042(2) 0.045(2) 0.0144(19) 0.0095(18) 0.0151(18)
C15 0.042(2) 0.051(3) 0.043(2) 0.013(2) 0.0123(18) 0.013(2)
C16 0.043(2) 0.047(2) 0.045(2) 0.0082(19) 0.0165(19) 0.012(2)
C17 0.058(3) 0.063(3) 0.049(3) 0.004(2) 0.017(2) 0.020(2)
C18 0.070(3) 0.056(3) 0.059(3) 0.010(2) 0.016(2) 0.037(3)
C19 0.055(3) 0.043(2) 0.056(3) 0.013(2) 0.019(2) 0.024(2)
C20 0.059(3) 0.061(3) 0.060(3) 0.008(2) 0.019(2) 0.033(2)
C21 0.055(3) 0.041(2) 0.046(2) 0.0176(19) 0.012(2) 0.012(2)
C22 0.045(2) 0.049(3) 0.058(3) 0.022(2) 0.012(2) 0.012(2)
C23 0.063(3) 0.054(3) 0.047(3) 0.018(2) -0.002(2) -0.001(2)
C24 0.086(4) 0.038(2) 0.042(3) 0.009(2) 0.013(2) 0.018(2)
C25 0.068(3) 0.041(2) 0.046(3) 0.014(2) 0.015(2) 0.018(2)
C26 0.045(2) 0.046(2) 0.042(2) 0.0123(19) 0.0066(18) 0.0070(19)
C27 0.048(2) 0.045(2) 0.043(2) 0.0120(19) 0.0134(19) 0.015(2)
C28 0.045(2) 0.043(2) 0.045(2) 0.0165(19) 0.0113(19) 0.0145(19)
C29 0.048(2) 0.044(2) 0.044(2) 0.0134(19) 0.0114(19) 0.0095(19)
C30 0.054(3) 0.052(3) 0.047(3) 0.018(2) 0.001(2) 0.006(2)
C31 0.060(3) 0.092(4) 0.062(3) 0.024(3) -0.001(3) 0.016(3)
C32 0.064(4) 0.141(6) 0.091(5) 0.045(5) -0.014(3) 0.016(4)
C33 0.094(5) 0.124(6) 0.071(5) 0.041(4) -0.029(4) -0.023(4)
C34 0.099(5) 0.121(6) 0.048(3) 0.021(3) -0.003(3) -0.005(4)
C35 0.067(3) 0.084(4) 0.060(3) 0.022(3) 0.008(3) 0.012(3)
C36 0.075(3) 0.042(3) 0.063(3) 0.026(2) 0.032(3) 0.030(2)
C37 0.130(5) 0.055(3) 0.075(4) 0.017(3) 0.052(4) 0.020(3)
C38 0.264(13) 0.073(5) 0.122(6) 0.043(4) 0.122(8) 0.099(7)
C39 0.258(15) 0.156(10) 0.222(13) 0.135(10) 0.197(13) 0.170(12)
C40 0.138(7) 0.154(8) 0.205(10) 0.135(8) 0.130(8) 0.115(7)
C41 0.080(4) 0.085(4) 0.111(5) 0.057(4) 0.051(4) 0.044(3)
C42 0.046(2) 0.045(2) 0.046(2) 0.019(2) 0.0091(19) 0.010(2)
C43 0.059(3) 0.055(3) 0.065(3) 0.031(2) 0.008(2) 0.021(2)
C44 0.054(3) 0.102(5) 0.089(4) 0.061(4) 0.015(3) 0.021(3)
C45 0.074(4) 0.093(4) 0.059(3) 0.038(3) -0.006(3) 0.014(3)
C46 0.094(4) 0.086(4) 0.044(3) 0.020(3) 0.000(3) 0.009(3)
C47 0.076(3) 0.067(3) 0.046(3) 0.022(2) 0.008(2) 0.025(3)
C48 0.045(2) 0.055(3) 0.050(3) 0.012(2) 0.013(2) 0.014(2)
C49 0.085(4) 0.075(4) 0.083(4) 0.041(3) 0.042(3) 0.046(3)
C50 0.093(4) 0.125(6) 0.090(4) 0.048(4) 0.059(4) 0.041(4)
C51 0.074(4) 0.082(4) 0.097(4) 0.031(3) 0.039(3) 0.044(3)
C52 0.065(3) 0.076(4) 0.110(5) 0.029(4) 0.033(3) 0.033(3)
C53 0.063(3) 0.069(3) 0.084(4) 0.039(3) 0.029(3) 0.029(3)
C54 0.043(2) 0.057(3) 0.047(2) 0.013(2) 0.0154(19) 0.021(2)
C55 0.057(3) 0.063(3) 0.053(3) 0.005(2) 0.012(2) 0.021(2)
C56 0.063(3) 0.072(3) 0.043(3) -0.001(2) 0.009(2) 0.025(3)
C57 0.055(3) 0.100(4) 0.038(3) 0.017(3) 0.016(2) 0.029(3)
C58 0.044(2) 0.079(3) 0.048(3) 0.018(2) 0.019(2) 0.018(2)
C59 0.055(3) 0.141(6) 0.052(3) 0.013(4) 0.022(3) 0.033(4)
C60 0.063(3) 0.109(5) 0.087(4) 0.042(4) 0.037(3) 0.029(3)
C61 0.039(3) 0.128(6) 0.064(4) 0.000(4) 0.010(2) 0.012(3)
C62 0.055(3) 0.106(5) 0.070(4) 0.024(3) 0.015(3) 0.041(3)
C63 0.050(3) 0.094(4) 0.074(4) -0.001(3) 0.018(3) 0.029(3)

loop_
_atom_type_symbol
_atom_type_description
_atom_type_scat_dispersion_real
_atom_type_scat_dispersion_imag
_atom_type_scat_source
C C 0.0033 0.0016 'International Tables Vol C Tables 4.2.6.8 and 6.1.1.4'
H H 0.0000 0.0000 'International Tables Vol C Tables 4.2.6.8 and 6.1.1.4'
N N 0.0061 0.0033 'International Tables Vol C Tables 4.2.6.8 and 6.1.1.4'
Fe Fe 0.3463 0.8444 'International Tables Vol C Tables 4.2.6.8 and 6.1.1.4'
Co Co 0.3494 0.9721 'International Tables Vol C Tables 4.2.6.8 and 6.1.1.4'
Pd Pd -0.9988 1.0072 'International Tables Vol C Tables 4.2.6.8 and 6.1.1.4'

loop_
_geom_angle_atom_site_label_1
_geom_angle_atom_site_label_2
_geom_angle_atom_site_label_3
_geom_angle
N4 Pd1 N2 178.05(13)
N4 Pd1 N1 92.19(13)
N2 Pd1 N1 88.28(13)
N4 Pd1 N3 87.70(13)
N2 Pd1 N3 91.81(13)
N1 Pd1 N3 179.30(14)
C28 Co1 C29 42.91(17)
C28 Co1 C27 43.39(17)
C29 Co1 C27 62.66(18)
C28 Co1 C26 62.19(17)
C29 Co1 C26 42.98(17)
C27 Co1 C26 42.69(17)
C28 Co1 C24 117.39(18)
C29 Co1 C24 110.1(2)
C27 Co1 C24 159.34(18)
C26 Co1 C24 144.9(2)
C28 Co1 C25 150.43(18)
C29 Co1 C25 116.33(19)
C27 Co1 C25 159.44(17)
C26 Co1 C25 121.01(18)
C24 Co1 C25 40.92(17)
C28 Co1 C23 109.65(18)
C29 Co1 C23 133.67(18)
C27 Co1 C23 129.4(2)
C26 Co1 C23 171.23(18)
C24 Co1 C23 40.19(19)
C25 Co1 C23 67.59(19)
C28 Co1 C22 131.34(17)
C29 Co1 C22 172.36(17)
C27 Co1 C22 117.56(18)
C26 Co1 C22 142.84(18)
C24 Co1 C22 66.9(2)
C25 Co1 C22 66.42(18)
C23 Co1 C22 39.58(18)
C28 Co1 C21 168.28(17)
C29 Co1 C21 147.60(17)
C27 Co1 C21 129.60(17)
C26 Co1 C21 120.66(17)
C24 Co1 C21 67.58(18)
C25 Co1 C21 39.97(17)
C23 Co1 C21 66.62(17)
C22 Co1 C21 38.87(16)
C56 Fe1 C61 105.7(2)
C56 Fe1 C60 118.4(3)
C61 Fe1 C60 40.6(2)
C56 Fe1 C59 154.8(3)
C61 Fe1 C59 67.9(2)
C60 Fe1 C59 40.9(2)
C56 Fe1 C57 39.7(2)
C61 Fe1 C57 119.8(2)
C60 Fe1 C57 153.3(3)
C59 Fe1 C57 164.7(3)
C56 Fe1 C55 41.07(18)
C61 Fe1 C55 123.6(3)
C60 Fe1 C55 106.0(2)
C59 Fe1 C55 120.7(2)
C57 Fe1 C55 67.7(2)
C56 Fe1 C62 124.1(2)
C61 Fe1 C62 40.7(2)
C60 Fe1 C62 68.6(2)
C59 Fe1 C62 67.9(2)
C57 Fe1 C62 108.5(2)
C55 Fe1 C62 161.0(2)
C56 Fe1 C63 161.5(2)
C61 Fe1 C63 67.6(2)
C60 Fe1 C63 68.5(3)
C59 Fe1 C63 40.6(2)
C57 Fe1 C63 127.2(3)
C55 Fe1 C63 157.0(2)
C62 Fe1 C63 39.8(2)
C56 Fe1 C58 67.7(2)
C61 Fe1 C58 155.7(2)
C60 Fe1 C58 163.4(2)
C59 Fe1 C58 127.9(2)
C57 Fe1 C58 40.34(18)
C55 Fe1 C58 67.7(2)
C62 Fe1 C58 122.3(2)
C63 Fe1 C58 110.9(2)
C56 Fe1 C54 68.67(18)
C61 Fe1 C54 161.6(3)
C60 Fe1 C54 125.3(2)
C59 Fe1 C54 109.3(2)
C57 Fe1 C54 67.78(18)
C55 Fe1 C54 40.83(17)
C62 Fe1 C54 156.8(2)
C63 Fe1 C54 123.02(19)
C58 Fe1 C54 40.00(18)
C1 N1 C4 107.5(3)
C1 N1 Pd1 124.2(3)
C4 N1 Pd1 128.3(3)
C9 N2 C6 107.9(3)
C9 N2 Pd1 124.2(3)
C6 N2 Pd1 127.5(3)
C11 N3 C14 107.4(3)
C11 N3 Pd1 124.6(3)
C14 N3 Pd1 128.0(3)
C19 N4 C16 107.6(3)
C19 N4 Pd1 124.3(3)
C16 N4 Pd1 128.0(3)
C20 C1 N1 125.8(4)
C20 C1 C2 125.9(4)
N1 C1 C2 108.4(4)
C3 C2 C1 108.2(4)
C3 C2 H2 125.9
C1 C2 H2 125.9
C2 C3 C4 108.0(4)
C2 C3 H3 126.0
C4 C3 H3 126.0
N1 C4 C5 125.6(4)
N1 C4 C3 107.8(4)
C5 C4 C3 126.4(4)
C6 C5 C4 121.9(4)
C6 C5 C21 116.7(4)
C4 C5 C21 121.1(4)
C5 C6 N2 126.3(4)
C5 C6 C7 126.0(4)
N2 C6 C7 107.6(4)
C8 C7 C6 108.2(4)
C8 C7 H7 125.9
C6 C7 H7 125.9
C7 C8 C9 107.4(4)
C7 C8 H8 126.3
C9 C8 H8 126.3
N2 C9 C10 126.4(4)
N2 C9 C8 108.8(4)
C10 C9 C8 124.7(4)
C11 C10 C9 125.9(4)
C11 C10 H10 117.1
C9 C10 H10 117.1
N3 C11 C10 125.8(4)
N3 C11 C12 108.9(4)
C10 C11 C12 125.3(4)
C13 C12 C11 108.2(4)
C13 C12 H12 125.9
C11 C12 H12 125.9
C12 C13 C14 108.1(4)
C12 C13 H13 126.0
C14 C13 H13 126.0
N3 C14 C15 125.8(4)
N3 C14 C13 107.4(3)
C15 C14 C13 126.8(4)
C14 C15 C16 122.5(4)
C14 C15 C54 121.3(4)
C16 C15 C54 116.2(4)
N4 C16 C15 125.6(4)
N4 C16 C17 107.8(4)
C15 C16 C17 126.6(4)
C18 C17 C16 107.6(4)
C18 C17 H17 126.2
C16 C17 H17 126.2
C17 C18 C19 108.7(4)
C17 C18 H18 125.7
C19 C18 H18 125.7
C20 C19 N4 124.7(4)
C20 C19 C18 126.8(4)
N4 C19 C18 108.2(4)
C1 C20 C19 127.6(4)
C1 C20 H20 116.2
C19 C20 H20 116.2
C22 C21 C25 106.8(4)
C22 C21 C5 129.5(4)
C25 C21 C5 123.1(4)
C22 C21 Co1 69.9(2)
C25 C21 Co1 67.2(2)
C5 C21 Co1 134.1(3)
C21 C22 C23 109.3(4)
C21 C22 Co1 71.2(2)
C23 C22 Co1 68.6(3)
C21 C22 H22 125.3
C23 C22 H22 125.3
Co1 C22 H22 125.3
C24 C23 C22 107.9(4)
C24 C23 Co1 68.5(3)
C22 C23 Co1 71.8(3)
C24 C23 H23 126.1
C22 C23 H23 126.1
Co1 C23 H23 126.1
C23 C24 C25 107.8(4)
C23 C24 Co1 71.3(3)
C25 C24 Co1 70.3(2)
C23 C24 H24 126.1
C25 C24 H24 126.1
Co1 C24 H24 126.1
C24 C25 C21 108.1(4)
C24 C25 Co1 68.7(2)
C21 C25 Co1 72.8(2)
C24 C25 H25 125.9
C21 C25 H25 125.9
Co1 C25 H25 125.9
C27 C26 C29 90.4(3)
C27 C26 C30 136.6(4)
C29 C26 C30 132.8(4)
C27 C26 Co1 68.3(2)
C29 C26 Co1 67.8(2)
C30 C26 Co1 125.5(3)
C26 C27 C36 136.0(4)
C26 C27 C28 89.4(3)
C36 C27 C28 133.6(4)
C26 C27 Co1 69.0(2)
C36 C27 Co1 128.9(3)
C28 C27 Co1 67.7(2)
C29 C28 C27 90.3(3)
C29 C28 C42 134.6(4)
C27 C28 C42 134.8(4)
C29 C28 Co1 68.8(2)
C27 C28 Co1 68.9(2)
C42 C28 Co1 125.0(3)
C28 C29 C26 89.9(3)
C28 C29 C48 134.5(4)
C26 C29 C48 134.1(4)
C28 C29 Co1 68.3(2)
C26 C29 Co1 69.2(2)
C48 C29 Co1 130.2(3)
C35 C30 C31 118.0(5)
C35 C30 C26 121.9(5)
C31 C30 C26 120.0(4)
C30 C31 C32 120.2(6)
C30 C31 H31 119.9
C32 C31 H31 119.9
C33 C32 C31 120.6(7)
C33 C32 H32 119.7
C31 C32 H32 119.7
C32 C33 C34 120.5(6)
C32 C33 H33 119.8
C34 C33 H33 119.8
C35 C34 C33 117.9(6)
C35 C34 H34 121.0
C33 C34 H34 121.0
C30 C35 C34 122.6(6)
C30 C35 H35 118.7
C34 C35 H35 118.7
C37 C36 C41 118.8(5)
C37 C36 C27 120.4(5)
C41 C36 C27 120.7(5)
C36 C37 C38 118.6(8)
C36 C37 H37 120.7
C38 C37 H37 120.7
C39 C38 C37 123.1(10)
C39 C38 H38 118.4
C37 C38 H38 118.4
C38 C39 C40 119.7(9)
C38 C39 H39 120.1
C40 C39 H39 120.1
C41 C40 C39 119.9(9)
C41 C40 H40 120.0
C39 C40 H40 120.0
C40 C41 C36 119.7(8)
C40 C41 H41 120.1
C36 C41 H41 120.1
C43 C42 C47 119.1(4)
C43 C42 C28 120.8(4)
C47 C42 C28 120.0(4)
C42 C43 C44 119.7(5)
C42 C43 H43 120.1
C44 C43 H43 120.1
C45 C44 C43 120.1(5)
C45 C44 H44 119.9
C43 C44 H44 119.9
C46 C45 C44 120.5(5)
C46 C45 H45 119.8
C44 C45 H45 119.8
C45 C46 C47 121.0(6)
C45 C46 H46 119.5
C47 C46 H46 119.5
C42 C47 C46 119.5(5)
C42 C47 H47 120.3
C46 C47 H47 120.3
C53 C48 C49 119.3(5)
C53 C48 C29 123.2(4)
C49 C48 C29 117.5(4)
C50 C49 C48 118.5(5)
C50 C49 H49 120.7
C48 C49 H49 120.7
C51 C50 C49 121.0(6)
C51 C50 H50 119.5
C49 C50 H50 119.5
C52 C51 C50 119.5(5)
C52 C51 H51 120.3
C50 C51 H51 120.3
C51 C52 C53 120.2(5)
C51 C52 H52 119.9
C53 C52 H52 119.9
C48 C53 C52 121.4(5)
C48 C53 H53 119.3
C52 C53 H53 119.3
C58 C54 C55 106.8(4)
C58 C54 C15 130.2(4)
C55 C54 C15 122.9(4)
C58 C54 Fe1 69.4(2)
C55 C54 Fe1 68.7(3)
C15 C54 Fe1 129.7(3)
C56 C55 C54 107.4(5)
C56 C55 Fe1 68.5(3)
C54 C55 Fe1 70.5(3)
C56 C55 H55 126.3
C54 C55 H55 126.3
Fe1 C55 H55 126.3
C57 C56 C55 108.3(4)
C57 C56 Fe1 70.9(3)
C55 C56 Fe1 70.4(3)
C57 C56 H56 125.8
C55 C56 H56 125.8
Fe1 C56 H56 125.8
C56 C57 C58 108.9(4)
C56 C57 Fe1 69.4(3)
C58 C57 Fe1 70.4(3)
C56 C57 H57 125.6
C58 C57 H57 125.6
Fe1 C57 H57 125.6
C54 C58 C57 108.6(5)
C54 C58 Fe1 70.5(3)
C57 C58 Fe1 69.3(3)
C54 C58 H58 125.7
C57 C58 H58 125.7
Fe1 C58 H58 125.7
C63 C59 C60 108.2(5)
C63 C59 Fe1 70.1(3)
C60 C59 Fe1 69.6(3)
C63 C59 H59 125.9
C60 C59 H59 125.9
Fe1 C59 H59 125.9
C61 C60 C59 106.7(6)
C61 C60 Fe1 69.6(3)
C59 C60 Fe1 69.6(3)
C61 C60 H60 126.6
C59 C60 H60 126.6
Fe1 C60 H60 126.6
C60 C61 C62 108.9(5)
C60 C61 Fe1 69.8(3)
C62 C61 Fe1 70.2(3)
C60 C61 H61 125.6
C62 C61 H61 125.6
Fe1 C61 H61 125.6
C63 C62 C61 107.7(6)
C63 C62 Fe1 70.1(3)
C61 C62 Fe1 69.1(3)
C63 C62 H62 126.1
C61 C62 H62 126.1
Fe1 C62 H62 126.1
C62 C63 C59 108.5(6)
C62 C63 Fe1 70.1(3)
C59 C63 Fe1 69.3(3)
C62 C63 H63 125.7
C59 C63 H63 125.7
Fe1 C63 H63 125.7

loop_
_geom_bond_atom_site_label_1
_geom_bond_atom_site_label_2
_geom_bond_distance
Pd1 N4 2.008(3)
Pd1 N2 2.009(3)
Pd1 N1 2.015(3)
Pd1 N3 2.017(3)
Co1 C28 1.973(4)
Co1 C29 1.981(4)
Co1 C27 1.991(4)
Co1 C26 2.001(4)
Co1 C24 2.025(4)
Co1 C25 2.046(4)
Co1 C23 2.061(4)
Co1 C22 2.103(4)
Co1 C21 2.120(4)
Fe1 C56 2.017(5)
Fe1 C61 2.033(5)
Fe1 C60 2.036(5)
Fe1 C59 2.036(5)
Fe1 C57 2.037(5)
Fe1 C55 2.043(5)
Fe1 C62 2.047(5)
Fe1 C63 2.048(5)
Fe1 C58 2.051(4)
Fe1 C54 2.066(4)
N1 C1 1.368(5)
N1 C4 1.376(5)
N2 C9 1.361(5)
N2 C6 1.391(5)
N3 C11 1.372(5)
N3 C14 1.377(5)
N4 C19 1.379(5)
N4 C16 1.388(5)
C1 C20 1.368(6)
C1 C2 1.417(6)
C2 C3 1.327(7)
C2 H2 0.9300
C3 C4 1.427(6)
C3 H3 0.9300
C4 C5 1.401(6)
C5 C6 1.390(6)
C5 C21 1.487(6)
C6 C7 1.442(6)
C7 C8 1.342(6)
C7 H7 0.9300
C8 C9 1.446(6)
C8 H8 0.9300
C9 C10 1.382(6)
C10 C11 1.378(6)
C10 H10 0.9300
C11 C12 1.412(6)
C12 C13 1.325(6)
C12 H12 0.9300
C13 C14 1.442(6)
C13 H13 0.9300
C14 C15 1.382(6)
C15 C16 1.388(6)
C15 C54 1.497(6)
C16 C17 1.446(6)
C17 C18 1.336(6)
C17 H17 0.9300
C18 C19 1.429(6)
C18 H18 0.9300
C19 C20 1.376(6)
C20 H20 0.9300
C21 C22 1.405(6)
C21 C25 1.426(6)
C22 C23 1.410(6)
C22 H22 0.9800
C23 C24 1.404(7)
C23 H23 0.9800
C24 C25 1.423(6)
C24 H24 0.9800
C25 H25 0.9800
C26 C27 1.453(6)
C26 C29 1.459(6)
C26 C30 1.487(6)
C27 C36 1.465(6)
C27 C28 1.465(6)
C28 C29 1.447(6)
C28 C42 1.477(5)
C29 C48 1.486(6)
C30 C35 1.368(7)
C30 C31 1.369(7)
C31 C32 1.390(7)
C31 H31 0.9300
C32 C33 1.337(10)
C32 H32 0.9300
C33 C34 1.391(10)
C33 H33 0.9300
C34 C35 1.370(7)
C34 H34 0.9300
C35 H35 0.9300
C36 C37 1.371(7)
C36 C41 1.385(7)
C37 C38 1.401(10)
C37 H37 0.9300
C38 C39 1.277(14)
C38 H38 0.9300
C39 C40 1.384(15)
C39 H39 0.9300
C40 C41 1.383(9)
C40 H40 0.9300
C41 H41 0.9300
C42 C43 1.383(6)
C42 C47 1.384(6)
C43 C44 1.391(7)
C43 H43 0.9300
C44 C45 1.377(8)
C44 H44 0.9300
C45 C46 1.325(8)
C45 H45 0.9300
C46 C47 1.404(7)
C46 H46 0.9300
C47 H47 0.9300
C48 C53 1.351(6)
C48 C49 1.396(7)
C49 C50 1.394(7)
C49 H49 0.9300
C50 C51 1.377(8)
C50 H50 0.9300
C51 C52 1.346(8)
C51 H51 0.9300
C52 C53 1.391(7)
C52 H52 0.9300
C53 H53 0.9300
C54 C58 1.408(6)
C54 C55 1.433(6)
C55 C56 1.424(6)
C55 H55 0.9800
C56 C57 1.377(7)
C56 H56 0.9800
C57 C58 1.410(6)
C57 H57 0.9800
C58 H58 0.9800
C59 C63 1.416(8)
C59 C60 1.422(8)
C59 H59 0.9800
C60 C61 1.412(8)
C60 H60 0.9800
C61 C62 1.418(9)
C61 H61 0.9800
C62 C63 1.393(7)
C62 H62 0.9800
C63 H63 0.9800

loop_
_geom_torsion_atom_site_label_1
_geom_torsion_atom_site_label_2
_geom_torsion_atom_site_label_3
_geom_torsion_atom_site_label_4
_geom_torsion
N4 Pd1 N1 C1 6.9(4)
N2 Pd1 N1 C1 -171.2(4)
N3 Pd1 N1 C1 -74(12)
N4 Pd1 N1 C4 -170.3(3)
N2 Pd1 N1 C4 11.6(4)
N3 Pd1 N1 C4 109(12)
N4 Pd1 N2 C9 63(4)
N1 Pd1 N2 C9 167.2(3)
N3 Pd1 N2 C9 -12.1(3)
N4 Pd1 N2 C6 -109(4)
N1 Pd1 N2 C6 -5.4(3)
N3 Pd1 N2 C6 175.3(3)
N4 Pd1 N3 C11 -169.8(3)
N2 Pd1 N3 C11 8.3(3)
N1 Pd1 N3 C11 -89(12)
N4 Pd1 N3 C14 12.6(3)
N2 Pd1 N3 C14 -169.3(3)
N1 Pd1 N3 C14 94(12)
N2 Pd1 N4 C19 92(4)
N1 Pd1 N4 C19 -12.0(3)
N3 Pd1 N4 C19 167.3(3)
N2 Pd1 N4 C16 -86(4)
N1 Pd1 N4 C16 170.4(3)
N3 Pd1 N4 C16 -10.3(3)
C4 N1 C1 C20 178.1(5)
Pd1 N1 C1 C20 0.4(7)
C4 N1 C1 C2 -0.6(5)
Pd1 N1 C1 C2 -178.2(3)
C20 C1 C2 C3 -176.5(5)
N1 C1 C2 C3 2.1(6)
C1 C2 C3 C4 -2.8(6)
C1 N1 C4 C5 175.2(4)
Pd1 N1 C4 C5 -7.2(6)
C1 N1 C4 C3 -1.1(5)
Pd1 N1 C4 C3 176.5(3)
C2 C3 C4 N1 2.5(5)
C2 C3 C4 C5 -173.8(4)
N1 C4 C5 C6 -8.0(7)
C3 C4 C5 C6 167.7(4)
N1 C4 C5 C21 178.6(4)
C3 C4 C5 C21 -5.7(7)
C4 C5 C6 N2 14.9(7)
C21 C5 C6 N2 -171.4(4)
C4 C5 C6 C7 -163.1(4)
C21 C5 C6 C7 10.6(6)
C9 N2 C6 C5 -179.6(4)
Pd1 N2 C6 C5 -6.1(6)
C9 N2 C6 C7 -1.4(5)
Pd1 N2 C6 C7 172.2(3)
C5 C6 C7 C8 178.4(4)
N2 C6 C7 C8 0.1(5)
C6 C7 C8 C9 1.1(5)
C6 N2 C9 C10 -175.9(4)
Pd1 N2 C9 C10 10.3(6)
C6 N2 C9 C8 2.0(5)
Pd1 N2 C9 C8 -171.8(3)
C7 C8 C9 N2 -2.0(5)
C7 C8 C9 C10 176.0(4)
N2 C9 C10 C11 0.0(7)
C8 C9 C10 C11 -177.6(4)
C14 N3 C11 C10 176.1(4)
Pd1 N3 C11 C10 -1.9(6)
C14 N3 C11 C12 -1.9(4)
Pd1 N3 C11 C12 -179.9(3)
C9 C10 C11 N3 -4.6(7)
C9 C10 C11 C12 173.0(4)
N3 C11 C12 C13 2.8(5)
C10 C11 C12 C13 -175.2(4)
C11 C12 C13 C14 -2.5(5)
C11 N3 C14 C15 177.3(4)
Pd1 N3 C14 C15 -4.7(6)
C11 N3 C14 C13 0.4(4)
Pd1 N3 C14 C13 178.3(3)
C12 C13 C14 N3 1.4(5)
C12 C13 C14 C15 -175.6(4)
N3 C14 C15 C16 -11.2(7)
C13 C14 C15 C16 165.2(4)
N3 C14 C15 C54 171.3(4)
C13 C14 C15 C54 -12.3(7)
C19 N4 C16 C15 -178.1(4)
Pd1 N4 C16 C15 -0.2(6)
C19 N4 C16 C17 -1.4(5)
Pd1 N4 C16 C17 176.5(3)
C14 C15 C16 N4 13.7(7)
C54 C15 C16 N4 -168.6(4)
C14 C15 C16 C17 -162.3(4)
C54 C15 C16 C17 15.3(6)
N4 C16 C17 C18 -0.7(5)
C15 C16 C17 C18 176.0(4)
C16 C17 C18 C19 2.4(6)
C16 N4 C19 C20 -171.3(4)
Pd1 N4 C19 C20 10.7(6)
C16 N4 C19 C18 2.8(5)
Pd1 N4 C19 C18 -175.2(3)
C17 C18 C19 C20 170.7(5)
C17 C18 C19 N4 -3.3(6)
N1 C1 C20 C19 -6.3(9)
C2 C1 C20 C19 172.1(5)
N4 C19 C20 C1 0.2(8)
C18 C19 C20 C1 -172.8(5)
C6 C5 C21 C22 -128.4(5)
C4 C5 C21 C22 45.3(6)
C6 C5 C21 C25 42.0(6)
C4 C5 C21 C25 -144.3(4)
C6 C5 C21 Co1 131.3(4)
C4 C5 C21 Co1 -55.0(6)
C28 Co1 C21 C22 -37.0(9)
C29 Co1 C21 C22 173.0(3)
C27 Co1 C21 C22 -86.0(3)
C26 Co1 C21 C22 -137.8(3)
C24 Co1 C21 C22 80.5(3)
C25 Co1 C21 C22 119.2(4)
C23 Co1 C21 C22 36.7(3)
C28 Co1 C21 C25 -156.2(8)
C29 Co1 C21 C25 53.8(4)
C27 Co1 C21 C25 154.8(3)
C26 Co1 C21 C25 103.0(3)
C24 Co1 C21 C25 -38.7(3)
C23 Co1 C21 C25 -82.5(3)
C22 Co1 C21 C25 -119.2(4)
C28 Co1 C21 C5 89.1(9)
C29 Co1 C21 C5 -60.9(6)
C27 Co1 C21 C5 40.1(5)
C26 Co1 C21 C5 -11.7(5)
C24 Co1 C21 C5 -153.4(5)
C25 Co1 C21 C5 -114.7(5)
C23 Co1 C21 C5 162.8(5)
C22 Co1 C21 C5 126.1(6)
C25 C21 C22 C23 -0.9(5)
C5 C21 C22 C23 170.7(4)
Co1 C21 C22 C23 -58.2(3)
C25 C21 C22 Co1 57.2(3)
C5 C21 C22 Co1 -131.2(4)
C28 Co1 C22 C21 170.6(3)
C29 Co1 C22 C21 -150.5(13)
C27 Co1 C22 C21 119.9(3)
C26 Co1 C22 C21 73.1(4)
C24 Co1 C22 C21 -82.5(3)
C25 Co1 C22 C21 -37.7(3)
C23 Co1 C22 C21 -120.6(4)
C28 Co1 C22 C23 -68.8(4)
C29 Co1 C22 C23 -29.9(14)
C27 Co1 C22 C23 -119.6(3)
C26 Co1 C22 C23 -166.4(3)
C24 Co1 C22 C23 38.1(3)
C25 Co1 C22 C23 82.8(3)
C21 Co1 C22 C23 120.6(4)
C21 C22 C23 C24 0.5(5)
Co1 C22 C23 C24 -59.3(3)
C21 C22 C23 Co1 59.8(3)
C28 Co1 C23 C24 -109.5(3)
C29 Co1 C23 C24 -66.8(4)
C27 Co1 C23 C24 -154.7(3)
C26 Co1 C23 C24 -130.3(12)
C25 Co1 C23 C24 38.9(3)
C22 Co1 C23 C24 118.5(4)
C21 Co1 C23 C24 82.4(3)
C28 Co1 C23 C22 132.0(3)
C29 Co1 C23 C22 174.7(3)
C27 Co1 C23 C22 86.9(3)
C26 Co1 C23 C22 111.2(12)
C24 Co1 C23 C22 -118.5(4)
C25 Co1 C23 C22 -79.6(3)
C21 Co1 C23 C22 -36.1(3)
C22 C23 C24 C25 0.1(5)
Co1 C23 C24 C25 -61.2(3)
C22 C23 C24 Co1 61.3(3)
C28 Co1 C24 C23 88.5(3)
C29 Co1 C24 C23 134.9(3)
C27 Co1 C24 C23 69.6(6)
C26 Co1 C24 C23 168.3(3)
C25 Co1 C24 C23 -117.6(4)
C22 Co1 C24 C23 -37.5(3)
C21 Co1 C24 C23 -79.8(3)
C28 Co1 C24 C25 -153.9(3)
C29 Co1 C24 C25 -107.4(3)
C27 Co1 C24 C25 -172.8(5)
C26 Co1 C24 C25 -74.0(4)
C23 Co1 C24 C25 117.6(4)
C22 Co1 C24 C25 80.1(3)
C21 Co1 C24 C25 37.8(3)
C23 C24 C25 C21 -0.7(5)
Co1 C24 C25 C21 -62.5(3)
C23 C24 C25 Co1 61.8(3)
C22 C21 C25 C24 1.0(5)
C5 C21 C25 C24 -171.3(4)
Co1 C21 C25 C24 59.9(3)
C22 C21 C25 Co1 -58.9(3)
C5 C21 C25 Co1 128.8(4)
C28 Co1 C25 C24 52.4(5)
C29 Co1 C25 C24 90.8(3)
C27 Co1 C25 C24 172.8(5)
C26 Co1 C25 C24 139.9(3)
C23 Co1 C25 C24 -38.2(3)
C22 Co1 C25 C24 -81.3(3)
C21 Co1 C25 C24 -118.0(4)
C28 Co1 C25 C21 170.4(3)
C29 Co1 C25 C21 -151.2(3)
C27 Co1 C25 C21 -69.2(6)
C26 Co1 C25 C21 -102.1(3)
C24 Co1 C25 C21 118.0(4)
C23 Co1 C25 C21 79.8(3)
C22 Co1 C25 C21 36.7(3)
C28 Co1 C26 C27 -50.2(2)
C29 Co1 C26 C27 -99.8(3)
C24 Co1 C26 C27 -149.1(3)
C25 Co1 C26 C27 163.7(2)
C23 Co1 C26 C27 -28.1(14)
C22 Co1 C26 C27 72.5(4)
C21 Co1 C26 C27 116.8(3)
C28 Co1 C26 C29 49.6(2)
C27 Co1 C26 C29 99.8(3)
C24 Co1 C26 C29 -49.3(4)
C25 Co1 C26 C29 -96.6(3)
C23 Co1 C26 C29 71.7(13)
C22 Co1 C26 C29 172.3(3)
C21 Co1 C26 C29 -143.5(2)
C28 Co1 C26 C30 177.2(5)
C29 Co1 C26 C30 127.7(5)
C27 Co1 C26 C30 -132.6(5)
C24 Co1 C26 C30 78.4(5)
C25 Co1 C26 C30 31.1(5)
C23 Co1 C26 C30 -160.6(11)
C22 Co1 C26 C30 -60.1(5)
C21 Co1 C26 C30 -15.8(5)
C29 C26 C27 C36 169.3(5)
C30 C26 C27 C36 -5.7(9)
Co1 C26 C27 C36 -124.8(5)
C29 C26 C27 C28 0.4(3)
C30 C26 C27 C28 -174.6(5)
Co1 C26 C27 C28 66.2(2)
C29 C26 C27 Co1 -65.8(2)
C30 C26 C27 Co1 119.2(5)
C28 Co1 C27 C26 98.3(3)
C29 Co1 C27 C26 49.1(2)
C24 Co1 C27 C26 123.1(6)
C25 Co1 C27 C26 -43.4(6)
C23 Co1 C27 C26 174.7(3)
C22 Co1 C27 C26 -139.5(2)
C21 Co1 C27 C26 -94.6(3)
C28 Co1 C27 C36 -128.8(5)
C29 Co1 C27 C36 -178.0(5)
C26 Co1 C27 C36 132.9(5)
C24 Co1 C27 C36 -104.0(6)
C25 Co1 C27 C36 89.5(6)
C23 Co1 C27 C36 -52.5(5)
C22 Co1 C27 C36 -6.6(5)
C21 Co1 C27 C36 38.3(5)
C29 Co1 C27 C28 -49.2(2)
C26 Co1 C27 C28 -98.3(3)
C24 Co1 C27 C28 24.8(6)
C25 Co1 C27 C28 -141.7(5)
C23 Co1 C27 C28 76.3(3)
C22 Co1 C27 C28 122.2(2)
C21 Co1 C27 C28 167.1(2)
C26 C27 C28 C29 -0.4(3)
C36 C27 C28 C29 -169.8(5)
Co1 C27 C28 C29 67.1(2)
C26 C27 C28 C42 173.6(5)
C36 C27 C28 C42 4.2(8)
Co1 C27 C28 C42 -118.9(5)
C26 C27 C28 Co1 -67.5(2)
C36 C27 C28 Co1 123.1(5)
C27 Co1 C28 C29 -99.0(3)
C26 Co1 C28 C29 -49.7(2)
C24 Co1 C28 C29 90.6(3)
C25 Co1 C28 C29 54.9(4)
C23 Co1 C28 C29 133.8(3)
C22 Co1 C28 C29 173.0(2)
C21 Co1 C28 C29 -156.9(7)
C29 Co1 C28 C27 99.0(3)
C26 Co1 C28 C27 49.3(2)
C24 Co1 C28 C27 -170.4(3)
C25 Co1 C28 C27 153.8(3)
C23 Co1 C28 C27 -127.2(3)
C22 Co1 C28 C27 -88.1(3)
C21 Co1 C28 C27 -57.9(9)
C29 Co1 C28 C42 -130.4(5)
C27 Co1 C28 C42 130.7(5)
C26 Co1 C28 C42 180.0(4)
C24 Co1 C28 C42 -39.8(4)
C25 Co1 C28 C42 -75.5(5)
C23 Co1 C28 C42 3.5(4)
C22 Co1 C28 C42 42.6(5)
C21 Co1 C28 C42 72.8(9)
C27 C28 C29 C26 0.4(3)
C42 C28 C29 C26 -173.6(5)
Co1 C28 C29 C26 67.6(2)
C27 C28 C29 C48 167.2(5)
C42 C28 C29 C48 -6.8(8)
Co1 C28 C29 C48 -125.7(5)
C27 C28 C29 Co1 -67.2(2)
C42 C28 C29 Co1 118.8(5)
C27 C26 C29 C28 -0.4(3)
C30 C26 C29 C28 174.9(5)
Co1 C26 C29 C28 -66.7(2)
C27 C26 C29 C48 -167.3(5)
C30 C26 C29 C48 8.1(8)
Co1 C26 C29 C48 126.5(5)
C27 C26 C29 Co1 66.3(2)
C30 C26 C29 Co1 -118.4(5)
C27 Co1 C29 C28 49.8(2)
C26 Co1 C29 C28 98.6(3)
C24 Co1 C29 C28 -109.0(3)
C25 Co1 C29 C28 -153.2(2)
C23 Co1 C29 C28 -69.9(3)
C22 Co1 C29 C28 -43.8(14)
C21 Co1 C29 C28 171.4(3)
C28 Co1 C29 C26 -98.6(3)
C27 Co1 C29 C26 -48.8(2)
C24 Co1 C29 C26 152.4(3)
C25 Co1 C29 C26 108.2(3)
C23 Co1 C29 C26 -168.5(3)
C22 Co1 C29 C26 -142.4(13)
C21 Co1 C29 C26 72.9(4)
C28 Co1 C29 C48 130.6(5)
C27 Co1 C29 C48 -179.6(5)
C26 Co1 C29 C48 -130.8(5)
C24 Co1 C29 C48 21.5(4)
C25 Co1 C29 C48 -22.7(4)
C23 Co1 C29 C48 60.7(5)
C22 Co1 C29 C48 86.8(14)
C21 Co1 C29 C48 -58.0(5)
C27 C26 C30 C35 -22.1(8)
C29 C26 C30 C35 164.7(5)
Co1 C26 C30 C35 73.1(6)
C27 C26 C30 C31 155.0(5)
C29 C26 C30 C31 -18.1(8)
Co1 C26 C30 C31 -109.7(5)
C35 C30 C31 C32 -3.8(8)
C26 C30 C31 C32 178.9(5)
C30 C31 C32 C33 3.9(11)
C31 C32 C33 C34 -0.1(12)
C32 C33 C34 C35 -3.6(11)
C31 C30 C35 C34 0.1(9)
C26 C30 C35 C34 177.3(5)
C33 C34 C35 C30 3.6(10)
C26 C27 C36 C37 -30.5(7)
C28 C27 C36 C37 134.1(5)
Co1 C27 C36 C37 -130.5(4)
C26 C27 C36 C41 153.0(5)
C28 C27 C36 C41 -42.4(7)
Co1 C27 C36 C41 53.0(6)
C41 C36 C37 C38 0.9(8)
C27 C36 C37 C38 -175.6(5)
C36 C37 C38 C39 -4.2(11)
C37 C38 C39 C40 5.5(14)
C38 C39 C40 C41 -3.6(13)
C39 C40 C41 C36 0.6(10)
C37 C36 C41 C40 0.7(7)
C27 C36 C41 C40 177.2(5)
C29 C28 C42 C43 146.2(5)
C27 C28 C42 C43 -25.3(7)
Co1 C28 C42 C43 -119.7(4)
C29 C28 C42 C47 -35.6(7)
C27 C28 C42 C47 152.9(5)
Co1 C28 C42 C47 58.5(6)
C47 C42 C43 C44 -1.4(7)
C28 C42 C43 C44 176.8(4)
C42 C43 C44 C45 -0.9(8)
C43 C44 C45 C46 3.0(9)
C44 C45 C46 C47 -2.6(9)
C43 C42 C47 C46 1.8(7)
C28 C42 C47 C46 -176.4(4)
C45 C46 C47 C42 0.2(8)
C28 C29 C48 C53 140.3(5)
C26 C29 C48 C53 -58.3(7)
Co1 C29 C48 C53 41.7(6)
C28 C29 C48 C49 -41.9(7)
C26 C29 C48 C49 119.5(6)
Co1 C29 C48 C49 -140.5(4)
C53 C48 C49 C50 2.9(8)
C29 C48 C49 C50 -174.9(5)
C48 C49 C50 C51 0.1(10)
C49 C50 C51 C52 -3.3(10)
C50 C51 C52 C53 3.4(10)
C49 C48 C53 C52 -2.8(8)
C29 C48 C53 C52 174.9(5)
C51 C52 C53 C48 -0.4(9)
C14 C15 C54 C58 46.6(7)
C16 C15 C54 C58 -131.0(5)
C14 C15 C54 C55 -138.0(4)
C16 C15 C54 C55 44.3(6)
C14 C15 C54 Fe1 -49.4(6)
C16 C15 C54 Fe1 132.9(4)
C56 Fe1 C54 C58 80.3(3)
C61 Fe1 C54 C58 155.6(6)
C60 Fe1 C54 C58 -169.2(3)
C59 Fe1 C54 C58 -126.5(3)
C57 Fe1 C54 C58 37.4(3)
C55 Fe1 C54 C58 118.5(4)
C62 Fe1 C54 C58 -47.8(6)
C63 Fe1 C54 C58 -83.5(4)
C56 Fe1 C54 C55 -38.2(3)
C61 Fe1 C54 C55 37.1(7)
C60 Fe1 C54 C55 72.3(4)
C59 Fe1 C54 C55 115.0(3)
C57 Fe1 C54 C55 -81.1(3)
C62 Fe1 C54 C55 -166.3(5)
C63 Fe1 C54 C55 158.0(3)
C58 Fe1 C54 C55 -118.5(4)
C56 Fe1 C54 C15 -153.9(5)
C61 Fe1 C54 C15 -78.6(8)
C60 Fe1 C54 C15 -43.5(5)
C59 Fe1 C54 C15 -0.7(5)
C57 Fe1 C54 C15 163.2(5)
C55 Fe1 C54 C15 -115.7(5)
C62 Fe1 C54 C15 78.0(7)
C63 Fe1 C54 C15 42.3(5)
C58 Fe1 C54 C15 125.8(5)
C58 C54 C55 C56 -0.5(5)
C15 C54 C55 C56 -176.8(4)
Fe1 C54 C55 C56 58.7(3)
C58 C54 C55 Fe1 -59.3(3)
C15 C54 C55 Fe1 124.4(4)
C61 Fe1 C55 C56 74.4(4)
C60 Fe1 C55 C56 115.1(4)
C59 Fe1 C55 C56 157.0(3)
C57 Fe1 C55 C56 -37.4(3)
C62 Fe1 C55 C56 44.6(8)
C63 Fe1 C55 C56 -172.4(5)
C58 Fe1 C55 C56 -81.2(3)
C54 Fe1 C55 C56 -118.8(4)
C56 Fe1 C55 C54 118.8(4)
C61 Fe1 C55 C54 -166.8(3)
C60 Fe1 C55 C54 -126.1(3)
C59 Fe1 C55 C54 -84.2(3)
C57 Fe1 C55 C54 81.4(3)
C62 Fe1 C55 C54 163.4(6)
C63 Fe1 C55 C54 -53.6(7)
C58 Fe1 C55 C54 37.6(3)
C54 C55 C56 C57 1.1(5)
Fe1 C55 C56 C57 61.1(3)
C54 C55 C56 Fe1 -60.0(3)
C61 Fe1 C56 C57 118.0(3)
C60 Fe1 C56 C57 159.9(3)
C59 Fe1 C56 C57 -170.7(4)
C55 Fe1 C56 C57 -118.4(4)
C62 Fe1 C56 C57 77.6(4)
C63 Fe1 C56 C57 52.2(8)
C58 Fe1 C56 C57 -37.3(3)
C54 Fe1 C56 C57 -80.5(3)
C61 Fe1 C56 C55 -123.6(3)
C60 Fe1 C56 C55 -81.7(4)
C59 Fe1 C56 C55 -52.2(6)
C57 Fe1 C56 C55 118.4(4)
C62 Fe1 C56 C55 -164.0(3)
C63 Fe1 C56 C55 170.6(6)
C58 Fe1 C56 C55 81.2(3)
C54 Fe1 C56 C55 38.0(3)
C55 C56 C57 C58 -1.3(6)
Fe1 C56 C57 C58 59.5(3)
C55 C56 C57 Fe1 -60.8(3)
C61 Fe1 C57 C56 -78.4(4)
C60 Fe1 C57 C56 -42.4(6)
C59 Fe1 C57 C56 164.9(8)
C55 Fe1 C57 C56 38.6(3)
C62 Fe1 C57 C56 -121.5(3)
C63 Fe1 C57 C56 -161.7(3)
C58 Fe1 C57 C56 120.1(4)
C54 Fe1 C57 C56 82.9(3)
C56 Fe1 C57 C58 -120.1(4)
C61 Fe1 C57 C58 161.6(4)
C60 Fe1 C57 C58 -162.5(5)
C59 Fe1 C57 C58 44.8(9)
C55 Fe1 C57 C58 -81.4(3)
C62 Fe1 C57 C58 118.5(3)
C63 Fe1 C57 C58 78.3(4)
C54 Fe1 C57 C58 -37.1(3)
C55 C54 C58 C57 -0.2(5)
C15 C54 C58 C57 175.7(4)
Fe1 C54 C58 C57 -59.0(3)
C55 C54 C58 Fe1 58.8(3)
C15 C54 C58 Fe1 -125.3(5)
C56 C57 C58 C54 0.9(5)
Fe1 C57 C58 C54 59.8(3)
C56 C57 C58 Fe1 -58.9(3)
C56 Fe1 C58 C54 -82.9(3)
C61 Fe1 C58 C54 -161.5(5)
C60 Fe1 C58 C54 32.2(10)
C59 Fe1 C58 C54 74.0(4)
C57 Fe1 C58 C54 -119.6(4)
C55 Fe1 C58 C54 -38.4(3)
C62 Fe1 C58 C54 159.8(3)
C63 Fe1 C58 C54 116.9(3)
C56 Fe1 C58 C57 36.7(3)
C61 Fe1 C58 C57 -41.9(7)
C60 Fe1 C58 C57 151.8(8)
C59 Fe1 C58 C57 -166.3(4)
C55 Fe1 C58 C57 81.3(3)
C62 Fe1 C58 C57 -80.5(4)
C63 Fe1 C58 C57 -123.5(3)
C54 Fe1 C58 C57 119.6(4)
C56 Fe1 C59 C63 -160.7(4)
C61 Fe1 C59 C63 -80.8(4)
C60 Fe1 C59 C63 -119.2(5)
C57 Fe1 C59 C63 42.4(9)
C55 Fe1 C59 C63 162.2(3)
C62 Fe1 C59 C63 -36.8(3)
C58 Fe1 C59 C63 77.7(4)
C54 Fe1 C59 C63 118.6(3)
C56 Fe1 C59 C60 -41.4(7)
C61 Fe1 C59 C60 38.4(4)
C57 Fe1 C59 C60 161.7(7)
C55 Fe1 C59 C60 -78.6(4)
C62 Fe1 C59 C60 82.5(4)
C63 Fe1 C59 C60 119.2(5)
C58 Fe1 C59 C60 -163.0(3)
C54 Fe1 C59 C60 -122.1(3)
C63 C59 C60 C61 -0.2(6)
Fe1 C59 C60 C61 -60.0(4)
C63 C59 C60 Fe1 59.7(4)
C56 Fe1 C60 C61 -80.9(4)
C59 Fe1 C60 C61 117.8(6)
C57 Fe1 C60 C61 -51.5(7)
C55 Fe1 C60 C61 -123.4(4)
C62 Fe1 C60 C61 37.3(4)
C63 Fe1 C60 C61 80.2(4)
C58 Fe1 C60 C61 171.4(7)
C54 Fe1 C60 C61 -163.8(4)
C56 Fe1 C60 C59 161.3(3)
C61 Fe1 C60 C59 -117.8(6)
C57 Fe1 C60 C59 -169.3(5)
C55 Fe1 C60 C59 118.8(4)
C62 Fe1 C60 C59 -80.5(4)
C63 Fe1 C60 C59 -37.6(3)
C58 Fe1 C60 C59 53.6(10)
C54 Fe1 C60 C59 78.4(4)
C59 C60 C61 C62 0.5(6)
Fe1 C60 C61 C62 -59.5(4)
C59 C60 C61 Fe1 60.0(4)
C56 Fe1 C61 C60 115.6(4)
C59 Fe1 C61 C60 -38.7(4)
C57 Fe1 C61 C60 156.1(4)
C55 Fe1 C61 C60 74.5(4)
C62 Fe1 C61 C60 -119.9(5)
C63 Fe1 C61 C60 -82.7(4)
C58 Fe1 C61 C60 -174.0(5)
C54 Fe1 C61 C60 46.2(8)
C56 Fe1 C61 C62 -124.5(3)
C60 Fe1 C61 C62 119.9(5)
C59 Fe1 C61 C62 81.3(4)
C57 Fe1 C61 C62 -84.0(4)
C55 Fe1 C61 C62 -165.6(3)
C63 Fe1 C61 C62 37.3(3)
C58 Fe1 C61 C62 -54.1(7)
C54 Fe1 C61 C62 166.2(5)
C60 C61 C62 C63 -0.5(6)
Fe1 C61 C62 C63 -59.8(4)
C60 C61 C62 Fe1 59.3(4)
C56 Fe1 C62 C63 -167.7(4)
C61 Fe1 C62 C63 119.0(5)
C60 Fe1 C62 C63 81.7(4)
C59 Fe1 C62 C63 37.5(4)
C57 Fe1 C62 C63 -126.6(4)
C55 Fe1 C62 C63 158.5(6)
C58 Fe1 C62 C63 -84.3(4)
C54 Fe1 C62 C63 -50.0(7)
C56 Fe1 C62 C61 73.3(4)
C60 Fe1 C62 C61 -37.3(3)
C59 Fe1 C62 C61 -81.4(4)
C57 Fe1 C62 C61 114.5(4)
C55 Fe1 C62 C61 39.5(8)
C63 Fe1 C62 C61 -119.0(5)
C58 Fe1 C62 C61 156.8(3)
C54 Fe1 C62 C61 -168.9(4)
C61 C62 C63 C59 0.3(6)
Fe1 C62 C63 C59 -58.8(4)
C61 C62 C63 Fe1 59.1(4)
C60 C59 C63 C62 -0.1(6)
Fe1 C59 C63 C62 59.3(4)
C60 C59 C63 Fe1 -59.4(4)
C56 Fe1 C63 C62 33.8(9)
C61 Fe1 C63 C62 -38.1(4)
C60 Fe1 C63 C62 -82.0(4)
C59 Fe1 C63 C62 -119.9(5)
C57 Fe1 C63 C62 73.1(4)
C55 Fe1 C63 C62 -162.2(5)
C58 Fe1 C63 C62 115.8(4)
C54 Fe1 C63 C62 158.9(3)
C56 Fe1 C63 C59 153.6(7)
C61 Fe1 C63 C59 81.8(4)
C60 Fe1 C63 C59 37.8(3)
C57 Fe1 C63 C59 -167.0(3)
C55 Fe1 C63 C59 -42.3(7)
C62 Fe1 C63 C59 119.9(5)
C58 Fe1 C63 C59 -124.3(3)
C54 Fe1 C63 C59 -81.2(4)

loop_
_platon_squeeze_void_nr
_platon_squeeze_void_average_x
_platon_squeeze_void_average_y
_platon_squeeze_void_average_z
_platon_squeeze_void_volume
_platon_squeeze_void_count_electrons
_platon_squeeze_void_content
1 0.063 0.542 0.328 9 0 ' '
2 0.500 0.500 0.500 568 158 ' '
3 0.937 0.458 0.672 9 0 ' '
